data_9012099
loop_
_publ_author_name
'Kato, T.'
'Murakami, N.'

_publ_section_title
;
 The crystal structure of katayamalite
;
_journal_name_full 'Mineralogical Journal'
_journal_page_first 206
_journal_page_last 217
_journal_paper_doi 10.2465/minerj.12.206
_journal_volume 12
_journal_year 1985
_chemical_compound_source 'Iwagi Islet, Ehime Prefecture, Japan'
_chemical_formula_sum 'Ca7 F0.24 Fe0.05 H1.76 K0.89 Li3 Na0.11 O37.76 Si12 Ti1.95'
_chemical_name_mineral Katayamalite
_space_group_IT_number 2
_symmetry_space_group_name_Hall '-P 1 (1/2*x+1/2*y,1/2*x-1/2*y,-z)'
_symmetry_space_group_name_H-M 'C -1'
_cell_angle_alpha 91.43
_cell_angle_beta 104.15
_cell_angle_gamma 89.94
_cell_formula_units_Z 4
_cell_length_a 9.721
_cell_length_b 16.923
_cell_length_c 19.942
_cell_volume 3180.057
_database_code_amcsd 0014425
_exptl_crystal_density_diffrn 2.887
_cod_original_formula_sum '(K.89 Na.11) Li3 Ca7 (Ti1.95 Fe.05) Si12 O37.76 (F.24 H1.76)'
_cod_database_code 9012099

loop_
_space_group_symop_operation_xyz
x,y,z
1/2+x,1/2+y,z
-x,-y,-z
1/2-x,1/2-y,-z

loop_
_atom_site_label
_atom_site_fract_x
_atom_site_fract_y
_atom_site_fract_z
_atom_site_occupancy
_atom_site_U_iso_or_equiv
_atom_site_type_symbol
_atom_site_attached_hydrogens
K 0.44600 0.37500 0.75000 0.89000 0.02470 K 0
Na 0.44600 0.37500 0.75000 0.11000 0.02470 Na 0
Li1 0.19200 0.62700 0.75000 1.00000 0.01494 Li 0
Li2 0.69300 0.62100 0.75300 1.00000 0.01140 Li 0
Li3 0.45800 0.87500 0.74900 1.00000 0.01140 Li 0
Ca1 0.00000 0.00000 0.00000 1.00000 0.00937 Ca 0
Ca2 0.25000 0.25000 0.50000 1.00000 0.00836 Ca 0
Ca3 0.43400 0.28600 0.01300 1.00000 0.00849 Ca 0
Ca4 0.13900 0.42800 0.00000 1.00000 0.00836 Ca 0
Ca5 0.21300 0.64200 -0.00700 1.00000 0.00887 Ca 0
Ca6 0.17100 0.46400 0.48700 1.00000 0.00861 Ca 0
Ca7 0.47000 0.60800 0.50700 1.00000 0.00912 Ca 0
Ca8 0.11100 0.67800 0.50000 1.00000 0.00760 Ca 0
Ti1 0.44500 0.70900 0.74800 0.97500 0.00519 Ti 0
Fe1 0.44500 0.70900 0.74800 0.02500 0.00519 Fe 0
Ti2 0.44600 0.04100 0.75200 0.97500 0.00469 Ti 0
Fe2 0.44600 0.04100 0.75200 0.02500 0.00469 Fe 0
Si1 0.25300 0.49900 0.86000 1.00000 0.00494 Si 0
Si2 0.56400 0.56100 0.85900 1.00000 0.00545 Si 0
Si3 0.81000 0.43900 0.86000 1.00000 0.00456 Si 0
Si4 0.74500 0.25600 0.85900 1.00000 0.00532 Si 0
Si5 0.43900 0.19200 0.86200 1.00000 0.00380 Si 0
Si6 0.19500 0.31600 0.86000 1.00000 0.00481 Si 0
Si7 0.30000 0.68900 0.36000 1.00000 0.00405 Si 0
Si8 0.54400 0.81100 0.35900 1.00000 0.00481 Si 0
Si9 0.85600 0.74900 0.36000 1.00000 0.00557 Si 0
Si10 -0.08500 0.56600 0.36000 1.00000 0.00545 Si 0
Si11 0.67300 0.44200 0.36200 1.00000 0.00557 Si 0
Si12 0.36400 0.50600 0.35900 1.00000 0.00570 Si 0
O1 0.23000 0.40500 0.84100 1.00000 0.01267 O 0
O2 0.14100 0.55000 0.80600 1.00000 0.00874 O 0
O3 0.25300 0.51700 0.93900 1.00000 0.01140 O 0
O4 0.41300 0.51500 0.85100 1.00000 0.01558 O 0
O5 0.55500 0.62800 0.80400 1.00000 0.01064 O 0
O6 0.62100 0.59100 0.93800 1.00000 0.01077 O 0
O7 0.67000 0.49400 0.84100 1.00000 0.01165 O 0
O8 0.90900 0.45600 0.80900 1.00000 0.00937 O 0
O9 0.89100 0.44900 0.94200 1.00000 0.00988 O 0
O10 0.74400 0.35000 0.84500 1.00000 0.01305 O 0
O11 0.80900 0.20700 0.80400 1.00000 0.00925 O 0
O12 0.82400 0.24100 0.93800 1.00000 0.01039 O 0
O13 0.58000 0.23000 0.84500 1.00000 0.01267 O 0
O14 0.38100 0.11900 0.81000 1.00000 0.01051 O 0
O15 0.46900 0.17100 0.94200 1.00000 0.00887 O 0
O16 0.32600 0.26400 0.84500 1.00000 0.01292 O 0
O17 0.04700 0.29100 0.80800 1.00000 0.00887 O 0
O18 0.19500 0.31100 0.94100 1.00000 0.00963 O 0
O19 0.35300 0.60000 0.34500 1.00000 0.01355 O 0
O20 0.15000 0.70600 0.30900 1.00000 0.00937 O 0
O21 0.30100 0.70000 0.44100 1.00000 0.00912 O 0
O22 0.42200 0.74300 0.34000 1.00000 0.01153 O 0
O23 0.49900 0.87900 0.30400 1.00000 0.01001 O 0
O24 0.56800 0.84000 0.43800 1.00000 0.01102 O 0
O25 0.68700 0.76500 0.35000 1.00000 0.01431 O 0
O26 0.91300 0.79900 0.30600 1.00000 0.00975 O 0
O27 -0.06300 0.76800 0.43900 1.00000 0.01089 O 0
O28 0.86000 0.65500 0.34000 1.00000 0.01013 O 0
O29 0.01000 0.54200 0.30800 1.00000 0.00836 O 0
O30 -0.00200 0.56200 0.44100 1.00000 0.00874 O 0
O31 0.76900 0.51400 0.34500 1.00000 0.01368 O 0
O32 0.67900 0.37000 0.31000 1.00000 0.00937 O 0
O33 0.72200 0.42000 0.44200 1.00000 0.00937 O 0
O34 0.51500 0.48000 0.34500 1.00000 0.01317 O 0
O35 0.24500 0.45700 0.30400 1.00000 0.01191 O 0
O36 0.36500 0.49100 0.43800 1.00000 0.01039 O 0
O-H1 0.45300 0.62300 0.04300 0.88000 0.00874 O 1
F1 0.45300 0.62300 0.04300 0.12000 0.00874 F 0
O-H2 0.34000 0.37200 0.54300 0.88000 0.00874 O 1
F2 0.34000 0.37200 0.54300 0.12000 0.00874 F 0

loop_
_cod_changelog_entry_id
_cod_changelog_entry_author
_cod_changelog_entry_date
_cod_changelog_entry_text
1
;cod-tools version 3.8.0
Id: cif_guess_AMCSD_atom_types 9574 2023-05-10 09:00:05Z saulius
;
2023-05-10T18:53:50+03:00
;Derived atom types and hydrogen counts
from atom names that follow the AMCSD naming convention
(Wat == water, O-H == hydroxyl).
;

loop_
_cod_related_entry_id
_cod_related_entry_database
_cod_related_entry_code
1 AMCSD 0014425
